data_4075059
loop_
_publ_author_name
'Mansfield, Natalie E.'
'Coles, Martyn P.'
'Avent, Anthony G.'
'Hitchcock, Peter B.'

_publ_section_title
;
 Coordination Chemistry of Isomeric Mixtures of Linked
 Di(phosphaguanidine) Compounds:&#x00A0; A Spectroscopic and
 Crystallographic Study
;
_journal_issue 10
_journal_name_full Organometallics
_journal_page_first 2470
_journal_paper_doi 10.1021/om060014z
_journal_volume 25
_journal_year 2006
_chemical_compound_source 'synthesis as described'
_chemical_formula_moiety 'C44 H70 Al2 N4 P2'
_chemical_formula_sum 'C44 H70 Al2 N4 P2'
_chemical_formula_weight 770.94
_chemical_name_systematic
;
 ?
;
_space_group_IT_number 2
_symmetry_cell_setting triclinic
_symmetry_Int_Tables_number 2
_symmetry_space_group_name_Hall '-P 1'
_symmetry_space_group_name_H-M 'P -1'
_atom_sites_solution_hydrogens geom
_atom_sites_solution_primary direct
_atom_sites_solution_secondary difmap
_audit_conform_dict_location ftp://ftp.iucr.org/pub/cif_core.dic
_audit_conform_dict_name cif_core.dic
_audit_conform_dict_version 2.3
_audit_creation_date 2005-03-04T11:20:48-00:00
_audit_creation_method 'WinGX routine CIF_UPDATE'
_cell_angle_alpha 107.300(2)
_cell_angle_beta 92.690(2)
_cell_angle_gamma 103.330(2)
_cell_formula_units_Z 1
_cell_length_a 9.2687(3)
_cell_length_b 11.2746(3)
_cell_length_c 12.3529(4)
_cell_measurement_reflns_used 13233
_cell_measurement_temperature 173(2)
_cell_measurement_theta_max 26.022
_cell_measurement_theta_min 3.395
_cell_measurement_wavelength 0.71073
_cell_volume 1189.98(7)
_computing_cell_refinement 'HKL Scalepack (Otwinowski & Minor 1997)'
_computing_data_collection 'Collect (Nonius BV, 1997-2000)'
_computing_data_reduction 'HKL Denzo and Scalepack (Otwinowski & Minor 1997)'
_computing_molecular_graphics 'Ortep-3 for Windows (Farrugia, 1997)'
_computing_publication_material 'WinGX publication routines (Farrugia, 1999)'
_computing_structure_refinement 'SHELXL-97 (Sheldrick, 1997)'
_computing_structure_solution 'SHELXS-86 (Sheldrick, 1986)'
_diffrn_ambient_temperature 173(2)
_diffrn_detector 'CCD plate'
_diffrn_detector_area_resol_mean 9
_diffrn_measured_fraction_theta_full 0.99
_diffrn_measured_fraction_theta_max 0.99
_diffrn_measurement_device '95mm CCD camera on \k-goniostat'
_diffrn_measurement_device_type KappaCCD
_diffrn_measurement_method 'CCD rotation images, thick slices'
_diffrn_orient_matrix_type 'by Nonius Collect from scalepack cell'
_diffrn_orient_matrix_UB_11 -0.883995E-1
_diffrn_orient_matrix_UB_12 -0.31007E-2
_diffrn_orient_matrix_UB_13 0.434586E-1
_diffrn_orient_matrix_UB_21 -0.681231E-1
_diffrn_orient_matrix_UB_22 -0.434614E-1
_diffrn_orient_matrix_UB_23 -0.733871E-1
_diffrn_orient_matrix_UB_31 0.56176E-2
_diffrn_orient_matrix_UB_32 -0.856663E-1
_diffrn_orient_matrix_UB_33 0.52597E-2
_diffrn_radiation_monochromator graphite
_diffrn_radiation_probe x-ray
_diffrn_radiation_type MoK\a
_diffrn_radiation_wavelength 0.71073
_diffrn_reflns_av_R_equivalents 0.0498
_diffrn_reflns_av_unetI/netI 0.0357
_diffrn_reflns_limit_h_max 11
_diffrn_reflns_limit_h_min -11
_diffrn_reflns_limit_k_max 12
_diffrn_reflns_limit_k_min -13
_diffrn_reflns_limit_l_max 15
_diffrn_reflns_limit_l_min -15
_diffrn_reflns_number 18362
_diffrn_reflns_theta_full 26.09
_diffrn_reflns_theta_max 26.09
_diffrn_reflns_theta_min 3.41
_diffrn_source 'Enraf Nonius FR590'
_exptl_absorpt_coefficient_mu 0.16
_exptl_absorpt_correction_type none
_exptl_crystal_colour colourless
_exptl_crystal_density_diffrn 1.076
_exptl_crystal_density_method 'not measured'
_exptl_crystal_description prism
_exptl_crystal_F_000 418
_exptl_crystal_size_max 0.35
_exptl_crystal_size_mid 0.35
_exptl_crystal_size_min 0.2
_refine_diff_density_max 0.724
_refine_diff_density_min -0.373
_refine_diff_density_rms 0.059
_refine_ls_extinction_method none
_refine_ls_goodness_of_fit_ref 1.019
_refine_ls_hydrogen_treatment constr
_refine_ls_matrix_type full
_refine_ls_number_parameters 231
_refine_ls_number_reflns 4672
_refine_ls_number_restraints 66
_refine_ls_restrained_S_all 1.025
_refine_ls_R_factor_all 0.0757
_refine_ls_R_factor_gt 0.0614
_refine_ls_shift/su_max 0
_refine_ls_shift/su_mean 0
_refine_ls_structure_factor_coef Fsqd
_refine_ls_weighting_details 'calc w=1/[\s^2^(Fo^2^)+(0.0851P)^2^+0.9948P] where P=(Fo^2^+2Fc^2^)/3'
_refine_ls_weighting_scheme calc
_refine_ls_wR_factor_gt 0.16
_refine_ls_wR_factor_ref 0.1717
_reflns_number_gt 3803
_reflns_number_total 4672
_reflns_threshold_expression >2sigma(I)
_cod_data_source_file om060014zsi20060105_063055.cif
_cod_data_source_block (2b)-mar505
_cod_original_cell_volume 1189.98(6)
_cod_original_sg_symbol_H-M P-1
_cod_database_code 4075059

loop_
_symmetry_equiv_pos_as_xyz
'x, y, z'
'-x, -y, -z'

loop_
_atom_site_label
_atom_site_type_symbol
_atom_site_fract_x
_atom_site_fract_y
_atom_site_fract_z
_atom_site_U_iso_or_equiv
_atom_site_adp_type
_atom_site_occupancy
_atom_site_symmetry_multiplicity
_atom_site_calc_flag
_atom_site_refinement_flags
_atom_site_disorder_assembly
_atom_site_disorder_group
P P 0.55726(7) 0.42964(6) 0.32260(6) 0.0382(2) Uani 1 1 d . . .
Al Al 0.30803(9) 0.67225(7) 0.25015(6) 0.0385(2) Uani 1 1 d . A .
N1 N 0.2896(2) 0.50523(19) 0.26848(17) 0.0365(5) Uani 1 1 d . . .
N2 N 0.5018(2) 0.64251(19) 0.27423(18) 0.0377(5) Uani 1 1 d . . .
C1 C 0.4878(3) 0.4305(2) 0.4603(2) 0.0444(6) Uani 1 1 d . . .
H1A H 0.38 0.3864 0.447 0.053 Uiso 1 1 calc R . .
H1B H 0.5412 0.3834 0.4972 0.053 Uiso 1 1 calc R . .
C2 C 0.4679(3) 0.2671(2) 0.2300(2) 0.0373(5) Uani 1 1 d . . .
C3 C 0.4450(4) 0.2440(3) 0.1130(2) 0.0520(7) Uani 1 1 d . . .
H3 H 0.4704 0.3134 0.083 0.062 Uiso 1 1 calc R . .
C4 C 0.3856(5) 0.1210(3) 0.0403(3) 0.0700(10) Uani 1 1 d . . .
H4 H 0.3687 0.1064 -0.0396 0.084 Uiso 1 1 calc R . .
C5 C 0.3508(4) 0.0197(3) 0.0818(3) 0.0693(10) Uani 1 1 d . . .
H5 H 0.3105 -0.0649 0.0308 0.083 Uiso 1 1 calc R . .
C6 C 0.3740(4) 0.0399(3) 0.1971(3) 0.0636(9) Uani 1 1 d . . .
H6 H 0.3492 -0.0304 0.2262 0.076 Uiso 1 1 calc R . .
C7 C 0.4337(4) 0.1635(3) 0.2710(2) 0.0520(7) Uani 1 1 d . . .
H7 H 0.4513 0.1773 0.3507 0.062 Uiso 1 1 calc R . .
C8 C 0.4379(3) 0.5273(2) 0.28229(18) 0.0321(5) Uani 1 1 d . A .
C9 C 0.1795(3) 0.3894(2) 0.2659(2) 0.0388(5) Uani 1 1 d . . .
H9 H 0.2322 0.3295 0.2865 0.047 Uiso 1 1 calc R . .
C10 C 0.0957(4) 0.3236(3) 0.1443(3) 0.0613(8) Uani 1 1 d . . .
H10A H 0.0445 0.3826 0.1227 0.074 Uiso 1 1 calc R . .
H10B H 0.1682 0.3038 0.0895 0.074 Uiso 1 1 calc R . .
C11 C -0.0184(4) 0.2002(4) 0.1377(4) 0.0818(11) Uani 1 1 d . . .
H11A H -0.0702 0.1587 0.0588 0.098 Uiso 1 1 calc R . .
H11B H 0.0329 0.1401 0.1573 0.098 Uiso 1 1 calc R . .
C12 C -0.1282(4) 0.2281(4) 0.2172(4) 0.0836(12) Uani 1 1 d . . .
H12A H -0.2002 0.1465 0.2133 0.1 Uiso 1 1 calc R . .
H12B H -0.1846 0.2827 0.1935 0.1 Uiso 1 1 calc R . .
C13 C -0.0553(5) 0.2960(4) 0.3399(4) 0.0869(13) Uani 1 1 d . . .
H13A H -0.0116 0.2366 0.3677 0.104 Uiso 1 1 calc R . .
H13B H -0.1323 0.3197 0.389 0.104 Uiso 1 1 calc R . .
C14 C 0.0695(4) 0.4194(3) 0.3499(3) 0.0657(9) Uani 1 1 d . . .
H14A H 0.0236 0.4849 0.3348 0.079 Uiso 1 1 calc R . .
H14B H 0.1227 0.4553 0.4286 0.079 Uiso 1 1 calc R . .
C21 C 0.2514(4) 0.6673(3) 0.0939(2) 0.0585(8) Uani 1 1 d . . .
H21A H 0.1524 0.6835 0.0881 0.088 Uiso 1 1 calc R A .
H21B H 0.2488 0.5825 0.0407 0.088 Uiso 1 1 calc R . .
H21C H 0.3247 0.7334 0.0746 0.088 Uiso 1 1 calc R . .
C22 C 0.2664(4) 0.7992(3) 0.3844(3) 0.0598(8) Uani 1 1 d . . .
H22A H 0.1675 0.8122 0.369 0.09 Uiso 1 1 calc R A .
H22B H 0.3424 0.8808 0.4009 0.09 Uiso 1 1 calc R . .
H22C H 0.2686 0.7679 0.4503 0.09 Uiso 1 1 calc R . .
C15 C 0.6613(3) 0.7014(2) 0.2865(2) 0.0389(6) Uani 0.555(9) 1 d PD A 1
H15 H 0.7122 0.6769 0.3467 0.047 Uiso 0.555(9) 1 calc PR A 1
C16 C 0.6911(6) 0.8468(5) 0.3243(6) 0.0502(15) Uiso 0.555(9) 1 d PD A 1
H16A H 0.6582 0.8776 0.4004 0.06 Uiso 0.555(9) 1 calc PR A 1
H16B H 0.6334 0.8725 0.2696 0.06 Uiso 0.555(9) 1 calc PR A 1
C17 C 0.8621(7) 0.9093(7) 0.3300(7) 0.0637(18) Uiso 0.555(9) 1 d PD A 1
H17A H 0.8798 1.0034 0.3477 0.076 Uiso 0.555(9) 1 calc PR A 1
H17B H 0.9187 0.8929 0.3917 0.076 Uiso 0.555(9) 1 calc PR A 1
C18 C 0.9164(7) 0.8530(8) 0.2166(7) 0.0632(18) Uiso 0.555(9) 1 d PD A 1
H18A H 1.0252 0.8912 0.2225 0.076 Uiso 0.555(9) 1 calc PR A 1
H18B H 0.8662 0.8773 0.157 0.076 Uiso 0.555(9) 1 calc PR A 1
C19 C 0.8870(7) 0.7066(7) 0.1794(6) 0.0627(18) Uiso 0.555(9) 1 d PD A 1
H19A H 0.9206 0.6749 0.1036 0.075 Uiso 0.555(9) 1 calc PR A 1
H19B H 0.9433 0.681 0.235 0.075 Uiso 0.555(9) 1 calc PR A 1
C20 C 0.7215(6) 0.6488(7) 0.1733(4) 0.0458(14) Uiso 0.555(9) 1 d PD A 1
H20A H 0.7023 0.5543 0.1534 0.055 Uiso 0.555(9) 1 calc PR A 1
H20B H 0.6672 0.6675 0.112 0.055 Uiso 0.555(9) 1 calc PR A 1
C15A C 0.6613(3) 0.7014(2) 0.2865(2) 0.0389(6) Uani 0.445(9) 1 d P A 2
H15A H 0.7163 0.6529 0.3219 0.047 Uiso 0.445(9) 1 calc PR A 2
C16A C 0.6913(9) 0.8407(8) 0.3676(9) 0.069(2) Uiso 0.445(9) 1 d PD A 2
H16C H 0.6278 0.8861 0.3374 0.083 Uiso 0.445(9) 1 calc PR A 2
H16D H 0.663 0.839 0.4436 0.083 Uiso 0.445(9) 1 calc PR A 2
C17A C 0.8520(9) 0.9134(9) 0.3810(9) 0.071(3) Uiso 0.445(9) 1 d PD A 2
H17C H 0.9139 0.8773 0.4238 0.086 Uiso 0.445(9) 1 calc PR A 2
H17D H 0.8631 1.0044 0.426 0.086 Uiso 0.445(9) 1 calc PR A 2
C18A C 0.9082(9) 0.9065(8) 0.2657(8) 0.060(2) Uiso 0.445(9) 1 d PD A 2
H18C H 0.8545 0.952 0.2269 0.072 Uiso 0.445(9) 1 calc PR A 2
H18D H 1.0159 0.9508 0.2781 0.072 Uiso 0.445(9) 1 calc PR A 2
C19A C 0.8851(8) 0.7694(10) 0.1897(7) 0.064(2) Uiso 0.445(9) 1 d PD A 2
H19C H 0.9437 0.7244 0.2251 0.077 Uiso 0.445(9) 1 calc PR A 2
H19D H 0.9189 0.768 0.1145 0.077 Uiso 0.445(9) 1 calc PR A 2
C20A C 0.7176(8) 0.7022(10) 0.1742(6) 0.060(2) Uiso 0.445(9) 1 d PD A 2
H20C H 0.6606 0.747 0.1372 0.072 Uiso 0.445(9) 1 calc PR A 2
H20D H 0.7 0.6126 0.1232 0.072 Uiso 0.445(9) 1 calc PR A 2

loop_
_atom_site_aniso_label
_atom_site_aniso_U_11
_atom_site_aniso_U_22
_atom_site_aniso_U_33
_atom_site_aniso_U_23
_atom_site_aniso_U_13
_atom_site_aniso_U_12
P 0.0417(4) 0.0311(3) 0.0423(4) 0.0116(3) -0.0033(3) 0.0123(3)
Al 0.0464(4) 0.0377(4) 0.0396(4) 0.0182(3) 0.0064(3) 0.0184(3)
N1 0.0361(11) 0.0346(11) 0.0425(11) 0.0191(9) 0.0018(9) 0.0079(9)
N2 0.0389(11) 0.0333(11) 0.0453(12) 0.0182(9) 0.0062(9) 0.0100(9)
C1 0.0672(18) 0.0320(13) 0.0333(12) 0.0103(11) -0.0102(12) 0.0145(12)
C2 0.0443(13) 0.0310(12) 0.0381(13) 0.0095(10) 0.0029(10) 0.0154(10)
C3 0.078(2) 0.0425(15) 0.0389(14) 0.0124(12) 0.0037(13) 0.0231(14)
C4 0.111(3) 0.0531(19) 0.0420(16) 0.0041(14) -0.0088(17) 0.0313(19)
C5 0.094(3) 0.0375(16) 0.062(2) -0.0016(14) -0.0145(18) 0.0166(16)
C6 0.093(3) 0.0329(15) 0.0628(19) 0.0149(14) 0.0051(17) 0.0140(15)
C7 0.081(2) 0.0355(14) 0.0411(14) 0.0115(11) 0.0056(14) 0.0188(14)
C8 0.0396(13) 0.0289(11) 0.0294(11) 0.0105(9) 0.0025(9) 0.0102(10)
C9 0.0377(13) 0.0348(13) 0.0432(13) 0.0133(11) 0.0016(10) 0.0073(10)
C10 0.0506(17) 0.067(2) 0.0571(18) 0.0174(15) -0.0084(14) 0.0024(15)
C11 0.055(2) 0.076(2) 0.086(3) 0.005(2) -0.0096(19) -0.0055(18)
C12 0.058(2) 0.064(2) 0.112(3) 0.019(2) 0.007(2) -0.0045(18)
C13 0.094(3) 0.064(2) 0.114(3) 0.036(2) 0.066(3) 0.024(2)
C14 0.071(2) 0.0457(17) 0.081(2) 0.0185(16) 0.0406(18) 0.0106(15)
C21 0.082(2) 0.0607(19) 0.0460(16) 0.0252(14) 0.0068(15) 0.0334(17)
C22 0.075(2) 0.0630(19) 0.0497(17) 0.0162(14) 0.0124(15) 0.0337(17)
C15 0.0391(13) 0.0365(13) 0.0413(13) 0.0150(11) 0.0036(10) 0.0066(10)
C15A 0.0391(13) 0.0365(13) 0.0413(13) 0.0150(11) 0.0036(10) 0.0066(10)

loop_
_atom_type_symbol
_atom_type_description
_atom_type_scat_dispersion_real
_atom_type_scat_dispersion_imag
_atom_type_scat_source
C C 0.0033 0.0016 'International Tables Vol C Tables 4.2.6.8 and 6.1.1.4'
H H 0 0 'International Tables Vol C Tables 4.2.6.8 and 6.1.1.4'
Al Al 0.0645 0.0514 'International Tables Vol C Tables 4.2.6.8 and 6.1.1.4'
N N 0.0061 0.0033 'International Tables Vol C Tables 4.2.6.8 and 6.1.1.4'
P P 0.1023 0.0942 'International Tables Vol C Tables 4.2.6.8 and 6.1.1.4'

loop_
_geom_angle_atom_site_label_1
_geom_angle_atom_site_label_2
_geom_angle_atom_site_label_3
_geom_angle
_geom_angle_site_symmetry_1
C2 P C1 102.71(12) .
C2 P C8 102.95(11) .
C1 P C8 97.31(11) .
N2 Al N1 69.07(9) .
N2 Al C21 113.98(12) .
N1 Al C21 114.35(12) .
N2 Al C22 111.69(12) .
N1 Al C22 113.54(12) .
C21 Al C22 122.35(13) .
C8 N1 C9 127.6(2) .
C8 N1 Al 90.18(14) .
C9 N1 Al 142.12(16) .
C8 N2 C15 126.5(2) .
C8 N2 Al 90.43(15) .
C15 N2 Al 143.05(16) .
C1 C1 P 110.3(2) 2_666
C1 C1 H1A 109.6 2_666
P C1 H1A 109.6 .
C1 C1 H1B 109.6 2_666
P C1 H1B 109.6 .
H1A C1 H1B 108.1 .
C7 C2 C3 118.5(2) .
C7 C2 P 122.34(19) .
C3 C2 P 118.9(2) .
C4 C3 C2 120.3(3) .
C4 C3 H3 119.8 .
C2 C3 H3 119.8 .
C5 C4 C3 120.6(3) .
C5 C4 H4 119.7 .
C3 C4 H4 119.7 .
C4 C5 C6 120.1(3) .
C4 C5 H5 120 .
C6 C5 H5 120 .
C5 C6 C7 119.6(3) .
C5 C6 H6 120.2 .
C7 C6 H6 120.2 .
C2 C7 C6 120.8(3) .
C2 C7 H7 119.6 .
C6 C7 H7 119.6 .
N2 C8 N1 110.3(2) .
N2 C8 P 119.74(17) .
N1 C8 P 129.67(17) .
N1 C9 C14 111.2(2) .
N1 C9 C10 109.2(2) .
C14 C9 C10 109.7(3) .
N1 C9 H9 108.9 .
C14 C9 H9 108.9 .
C10 C9 H9 108.9 .
C11 C10 C9 110.7(3) .
C11 C10 H10A 109.5 .
C9 C10 H10A 109.5 .
C11 C10 H10B 109.5 .
C9 C10 H10B 109.5 .
H10A C10 H10B 108.1 .
C12 C11 C10 110.2(3) .
C12 C11 H11A 109.6 .
C10 C11 H11A 109.6 .
C12 C11 H11B 109.6 .
C10 C11 H11B 109.6 .
H11A C11 H11B 108.1 .
C11 C12 C13 112.3(3) .
C11 C12 H12A 109.1 .
C13 C12 H12A 109.1 .
C11 C12 H12B 109.1 .
C13 C12 H12B 109.1 .
H12A C12 H12B 107.9 .
C12 C13 C14 111.6(3) .
C12 C13 H13A 109.3 .
C14 C13 H13A 109.3 .
C12 C13 H13B 109.3 .
C14 C13 H13B 109.3 .
H13A C13 H13B 108 .
C9 C14 C13 110.8(3) .
C9 C14 H14A 109.5 .
C13 C14 H14A 109.5 .
C9 C14 H14B 109.5 .
C13 C14 H14B 109.5 .
H14A C14 H14B 108.1 .
Al C21 H21A 109.5 .
Al C21 H21B 109.5 .
H21A C21 H21B 109.5 .
Al C21 H21C 109.5 .
H21A C21 H21C 109.5 .
H21B C21 H21C 109.5 .
Al C22 H22A 109.5 .
Al C22 H22B 109.5 .
H22A C22 H22B 109.5 .
Al C22 H22C 109.5 .
H22A C22 H22C 109.5 .
H22B C22 H22C 109.5 .
N2 C15 C16 110.3(3) .
N2 C15 C20 109.1(3) .
C16 C15 C20 112.0(4) .
N2 C15 H15 108.4 .
C16 C15 H15 108.4 .
C20 C15 H15 108.4 .
C15 C16 C17 110.0(4) .
C15 C16 H16A 109.7 .
C17 C16 H16A 109.7 .
C15 C16 H16B 109.7 .
C17 C16 H16B 109.7 .
H16A C16 H16B 108.2 .
C18 C17 C16 109.9(5) .
C18 C17 H17A 109.7 .
C16 C17 H17A 109.7 .
C18 C17 H17B 109.7 .
C16 C17 H17B 109.7 .
H17A C17 H17B 108.2 .
C17 C18 C19 113.4(5) .
C17 C18 H18A 108.9 .
C19 C18 H18A 108.9 .
C17 C18 H18B 108.9 .
C19 C18 H18B 108.9 .
H18A C18 H18B 107.7 .
C20 C19 C18 108.8(5) .
C20 C19 H19A 109.9 .
C18 C19 H19A 109.9 .
C20 C19 H19B 109.9 .
C18 C19 H19B 109.9 .
H19A C19 H19B 108.3 .
C19 C20 C15 112.1(4) .
C19 C20 H20A 109.2 .
C15 C20 H20A 109.2 .
C19 C20 H20B 109.2 .
C15 C20 H20B 109.2 .
H20A C20 H20B 107.9 .
C17A C16A H16C 109.1 .
C17A C16A H16D 109.1 .
H16C C16A H16D 107.9 .
C16A C17A C18A 111.8(7) .
C16A C17A H17C 109.3 .
C18A C17A H17C 109.3 .
C16A C17A H17D 109.3 .
C18A C17A H17D 109.3 .
H17C C17A H17D 107.9 .
C19A C18A C17A 111.9(7) .
C19A C18A H18C 109.2 .
C17A C18A H18C 109.2 .
C19A C18A H18D 109.2 .
C17A C18A H18D 109.2 .
H18C C18A H18D 107.9 .
C18A C19A C20A 108.1(7) .
C18A C19A H19C 110.1 .
C20A C19A H19C 110.1 .
C18A C19A H19D 110.1 .
C20A C19A H19D 110.1 .
H19C C19A H19D 108.4 .
C19A C20A H20C 109.2 .
C19A C20A H20D 109.2 .
H20C C20A H20D 107.9 .

loop_
_geom_bond_atom_site_label_1
_geom_bond_atom_site_label_2
_geom_bond_distance
_geom_bond_site_symmetry_2
P C2 1.822(2) .
P C1 1.845(3) .
P C8 1.876(2) .
Al N2 1.927(2) .
Al N1 1.933(2) .
Al C21 1.958(3) .
Al C22 1.962(3) .
N1 C8 1.333(3) .
N1 C9 1.451(3) .
N2 C8 1.333(3) .
N2 C15 1.454(3) .
C1 C1 1.539(5) 2_666
C1 H1A 0.99 .
C1 H1B 0.99 .
C2 C7 1.384(4) .
C2 C3 1.387(4) .
C3 C4 1.376(4) .
C3 H3 0.95 .
C4 C5 1.367(5) .
C4 H4 0.95 .
C5 C6 1.372(5) .
C5 H5 0.95 .
C6 C7 1.386(4) .
C6 H6 0.95 .
C7 H7 0.95 .
C9 C14 1.510(4) .
C9 C10 1.541(4) .
C9 H9 1 .
C10 C11 1.519(5) .
C10 H10A 0.99 .
C10 H10B 0.99 .
C11 C12 1.468(6) .
C11 H11A 0.99 .
C11 H11B 0.99 .
C12 C13 1.521(6) .
C12 H12A 0.99 .
C12 H12B 0.99 .
C13 C14 1.559(5) .
C13 H13A 0.99 .
C13 H13B 0.99 .
C14 H14A 0.99 .
C14 H14B 0.99 .
C21 H21A 0.98 .
C21 H21B 0.98 .
C21 H21C 0.98 .
C22 H22A 0.98 .
C22 H22B 0.98 .
C22 H22C 0.98 .
C15 C16 1.518(6) .
C15 C20 1.533(5) .
C15 H15 1 .
C16 C17 1.569(7) .
C16 H16A 0.99 .
C16 H16B 0.99 .
C17 C18 1.518(8) .
C17 H17A 0.99 .
C17 H17B 0.99 .
C18 C19 1.530(8) .
C18 H18A 0.99 .
C18 H18B 0.99 .
C19 C20 1.511(7) .
C19 H19A 0.99 .
C19 H19B 0.99 .
C20 H20A 0.99 .
C20 H20B 0.99 .
C16A C17A 1.500(9) .
C16A H16C 0.99 .
C16A H16D 0.99 .
C17A C18A 1.526(9) .
C17A H17C 0.99 .
C17A H17D 0.99 .
C18A C19A 1.511(9) .
C18A H18C 0.99 .
C18A H18D 0.99 .
C19A C20A 1.538(9) .
C19A H19C 0.99 .
C19A H19D 0.99 .
C20A H20C 0.99 .
C20A H20D 0.99 .
